data_7101054
loop_
_publ_author_name
'Richard A. Layfield'
'Thomas H. Bullock'
'Felipe Garcia'
'Simon M. Humphrey'
'Peter Schuler'

_publ_section_title
;
The cationic cluster Grignard [{MgCl(thf)2}3(mu3-C3H5)2]+
;
_journal_name_full 'Chemical Communications'
_journal_paper_doi 10.1039/b602059c
_journal_year 2006
_chemical_formula_moiety 'C20 H20 Cl2 Mg N4'
_chemical_formula_sum 'C20 H20 Cl2 Mg N4'
_chemical_formula_weight 411.61
_space_group_IT_number 2
_symmetry_cell_setting triclinic
_symmetry_space_group_name_Hall '-P 1'
_symmetry_space_group_name_H-M 'P -1'
_cell_angle_alpha 74.8540(10)
_cell_angle_beta 78.9020(10)
_cell_angle_gamma 77.6580(10)
_cell_formula_units_Z 2
_cell_length_a 9.1636(2)
_cell_length_b 9.2462(2)
_cell_length_c 13.4528(3)
_cell_measurement_temperature 180(2)
_cell_volume 1063.47(4)
_diffrn_ambient_temperature 180(2)
_exptl_crystal_density_diffrn 1.285
_cod_database_code 7101054

loop_
_symmetry_equiv_pos_as_xyz
'x, y, z'
'-x, -y, -z'

loop_
_atom_site_label
_atom_site_type_symbol
_atom_site_fract_x
_atom_site_fract_y
_atom_site_fract_z
_atom_site_U_iso_or_equiv
_atom_site_adp_type
_atom_site_occupancy
_atom_site_symmetry_multiplicity
_atom_site_calc_flag
_atom_site_refinement_flags
_atom_site_disorder_assembly
_atom_site_disorder_group
Cl1_1 Cl 0.23082(6) -0.19475(6) -0.01657(5) 0.04716(16) Uani 1 1 d . . .
Mg1_1 Mg 0.0000 0.0000 0.0000 0.0378(2) Uani 1 2 d S . .
N1_1 N -0.1425(2) -0.1805(2) 0.02318(16) 0.0445(4) Uani 1 1 d . . .
N2_1 N 0.0091(2) -0.0401(2) 0.17346(15) 0.0448(4) Uani 1 1 d . . .
C1_1 C -0.2748(3) -0.1468(3) -0.0120(2) 0.0603(7) Uani 1 1 d . . .
H1_1 H -0.3083 -0.0448 -0.0466 0.072 Uiso 1 1 calc R . .
C2_1 C -0.3661(3) -0.2536(4) -0.0003(3) 0.0720(8) Uani 1 1 d . . .
H2_1 H -0.4603 -0.2249 -0.0259 0.086 Uiso 1 1 calc R . .
C3_1 C -0.3183(3) -0.4013(4) 0.0486(2) 0.0664(8) Uani 1 1 d . . .
H3_1 H -0.3784 -0.4769 0.0571 0.080 Uiso 1 1 calc R . .
C4_1 C -0.1837(4) -0.4377(3) 0.0847(3) 0.0697(8) Uani 1 1 d . . .
H4_1 H -0.1481 -0.5392 0.1191 0.084 Uiso 1 1 calc R . .
C5_1 C -0.0991(3) -0.3250(3) 0.0705(2) 0.0579(6) Uani 1 1 d . . .
H5_1 H -0.0049 -0.3520 0.0960 0.070 Uiso 1 1 calc R . .
C6_1 C 0.0879(5) -0.1636(3) 0.2264(2) 0.0871(12) Uani 1 1 d . . .
H6_1 H 0.1406 -0.2397 0.1906 0.105 Uiso 1 1 calc R . .
C7_1 C 0.0975(7) -0.1875(4) 0.3301(3) 0.142(2) Uani 1 1 d . . .
H7_1 H 0.1560 -0.2780 0.3645 0.171 Uiso 1 1 calc R . .
C8_1 C 0.0224(6) -0.0806(4) 0.3833(3) 0.1166(18) Uani 1 1 d . . .
H8_1 H 0.0256 -0.0958 0.4556 0.140 Uiso 1 1 calc R . .
C9_1 C -0.0576(4) 0.0490(3) 0.3302(2) 0.0727(8) Uani 1 1 d . . .
H9_1 H -0.1097 0.1270 0.3644 0.087 Uiso 1 1 calc R . .
C10_1 C -0.0613(3) 0.0645(3) 0.2268(2) 0.0541(6) Uani 1 1 d . . .
H10_1 H -0.1173 0.1552 0.1907 0.065 Uiso 1 1 calc R . .
Mg1_2 Mg -0.5000 -0.5000 0.5000 0.0376(2) Uani 1 2 d S . .
Cl1_2 Cl -0.27019(6) -0.59365(7) 0.39009(5) 0.05283(17) Uani 1 1 d . . .
N1_2 N -0.3579(2) -0.4489(2) 0.60177(16) 0.0456(4) Uani 1 1 d . . .
N2_2 N -0.4945(2) -0.2589(2) 0.39937(16) 0.0471(4) Uani 1 1 d . . .
C1_2 C -0.3975(3) -0.4694(3) 0.7044(2) 0.0580(6) Uani 1 1 d . . .
H1_2 H -0.4923 -0.4991 0.7344 0.070 Uiso 1 1 calc R . .
C2_2 C -0.3075(4) -0.4496(4) 0.7694(3) 0.0768(9) Uani 1 1 d . . .
H2_2 H -0.3390 -0.4679 0.8424 0.092 Uiso 1 1 calc R . .
C3_2 C -0.1721(4) -0.4033(4) 0.7271(3) 0.0799(10) Uani 1 1 d . . .
H3_2 H -0.1087 -0.3872 0.7699 0.096 Uiso 1 1 calc R . .
C4_2 C -0.1303(3) -0.3806(4) 0.6218(3) 0.0739(9) Uani 1 1 d . . .
H4_2 H -0.0368 -0.3488 0.5904 0.089 Uiso 1 1 calc R . .
C5_2 C -0.2247(3) -0.4041(3) 0.5618(3) 0.0589(6) Uani 1 1 d . . .
H5_2 H -0.1942 -0.3879 0.4887 0.071 Uiso 1 1 calc R . .
C6_2 C -0.5715(5) -0.1397(4) 0.4337(4) 0.123(2) Uani 1 1 d . . .
H6_2 H -0.6321 -0.1568 0.5000 0.148 Uiso 1 1 calc R . .
C7_2 C -0.5689(7) 0.0094(4) 0.3785(5) 0.164(3) Uani 1 1 d . . .
H7_2 H -0.6260 0.0914 0.4072 0.196 Uiso 1 1 calc R . .
C8_2 C -0.4848(5) 0.0370(4) 0.2840(3) 0.1033(14) Uani 1 1 d . . .
H8_2 H -0.4865 0.1377 0.2426 0.124 Uiso 1 1 calc R . .
C9_2 C -0.4000(4) -0.0803(4) 0.2508(3) 0.0793(9) Uani 1 1 d . . .
H9_2 H -0.3340 -0.0647 0.1867 0.095 Uiso 1 1 calc R . .
C10_2 C -0.4076(4) -0.2248(3) 0.3093(2) 0.0672(8) Uani 1 1 d . . .
H10_2 H -0.3454 -0.3068 0.2829 0.081 Uiso 1 1 calc R . .

loop_
_atom_site_aniso_label
_atom_site_aniso_U_11
_atom_site_aniso_U_22
_atom_site_aniso_U_33
_atom_site_aniso_U_23
_atom_site_aniso_U_13
_atom_site_aniso_U_12
Cl1_1 0.0379(3) 0.0373(3) 0.0650(4) -0.0107(2) -0.0144(2) 0.0010(2)
Mg1_1 0.0363(5) 0.0298(5) 0.0480(6) -0.0079(4) -0.0125(4) -0.0026(4)
N1_1 0.0413(9) 0.0378(9) 0.0567(11) -0.0131(8) -0.0102(8) -0.0063(7)
N2_1 0.0532(11) 0.0326(9) 0.0492(10) -0.0096(7) -0.0151(8) -0.0018(8)
C1_1 0.0512(14) 0.0524(14) 0.0853(19) -0.0201(13) -0.0251(13) -0.0071(11)
C2_1 0.0534(15) 0.083(2) 0.095(2) -0.0360(18) -0.0186(15) -0.0201(14)
C3_1 0.0691(18) 0.0692(18) 0.0740(18) -0.0304(15) 0.0050(14) -0.0368(15)
C4_1 0.0762(19) 0.0464(14) 0.086(2) -0.0054(13) -0.0090(16) -0.0255(13)
C5_1 0.0542(14) 0.0425(12) 0.0747(17) -0.0031(12) -0.0143(12) -0.0115(11)
C6_1 0.149(3) 0.0444(14) 0.0629(17) -0.0206(13) -0.046(2) 0.0321(17)
C7_1 0.275(7) 0.065(2) 0.073(2) -0.0299(18) -0.087(3) 0.073(3)
C8_1 0.220(5) 0.065(2) 0.0597(19) -0.0250(16) -0.060(3) 0.033(3)
C9_1 0.100(2) 0.0573(16) 0.0630(17) -0.0282(14) -0.0225(16) 0.0095(15)
C10_1 0.0597(14) 0.0427(12) 0.0579(14) -0.0144(10) -0.0161(12) 0.0058(11)
Mg1_2 0.0303(5) 0.0344(5) 0.0466(5) -0.0120(4) -0.0052(4) 0.0006(4)
Cl1_2 0.0375(3) 0.0514(3) 0.0640(4) -0.0197(3) 0.0021(2) 0.0038(2)
N1_2 0.0399(9) 0.0393(9) 0.0585(11) -0.0146(8) -0.0122(8) -0.0002(7)
N2_2 0.0431(10) 0.0374(9) 0.0557(11) -0.0090(8) -0.0049(8) -0.0003(8)
C1_2 0.0619(15) 0.0578(15) 0.0579(15) -0.0156(12) -0.0150(12) -0.0093(12)
C2_2 0.099(2) 0.073(2) 0.0701(19) -0.0194(15) -0.0377(18) -0.0133(18)
C3_2 0.083(2) 0.0607(17) 0.112(3) -0.0198(17) -0.062(2) -0.0037(16)
C4_2 0.0490(15) 0.0661(18) 0.115(3) -0.0219(18) -0.0326(16) -0.0072(13)
C5_2 0.0419(12) 0.0567(15) 0.0817(19) -0.0210(13) -0.0148(12) -0.0045(11)
C6_2 0.136(3) 0.0447(16) 0.128(3) -0.0022(18) 0.068(3) 0.0159(19)
C7_2 0.183(5) 0.0430(18) 0.183(5) -0.002(2) 0.088(4) 0.024(2)
C8_2 0.113(3) 0.0456(17) 0.114(3) 0.0111(18) 0.018(2) -0.0013(18)
C9_2 0.097(2) 0.0577(17) 0.071(2) -0.0029(14) 0.0099(17) -0.0217(16)
C10_2 0.0803(19) 0.0472(14) 0.0658(17) -0.0117(12) 0.0102(14) -0.0133(13)

loop_
_geom_bond_atom_site_label_1
_geom_bond_atom_site_label_2
_geom_bond_distance
_geom_bond_site_symmetry_2
_geom_bond_publ_flag
Cl1_1 Mg1_1 2.4832(5) . ?
Mg1_1 N1_1 2.2561(18) . ?
Mg1_1 N1_1 2.2561(18) 2 ?
Mg1_1 N2_1 2.2803(19) 2 ?
Mg1_1 N2_1 2.2803(19) . ?
Mg1_1 Cl1_1 2.4832(5) 2 ?
N1_1 C1_1 1.332(3) . ?
N1_1 C5_1 1.333(3) . ?
N2_1 C6_1 1.324(3) . ?
N2_1 C10_1 1.335(3) . ?
C1_1 C2_1 1.386(4) . ?
C1_1 H1_1 0.9500 . ?
C2_1 C3_1 1.369(5) . ?
C2_1 H2_1 0.9500 . ?
C3_1 C4_1 1.355(4) . ?
C3_1 H3_1 0.9500 . ?
C4_1 C5_1 1.381(4) . ?
C4_1 H4_1 0.9500 . ?
C5_1 H5_1 0.9500 . ?
C6_1 C7_1 1.371(4) . ?
C6_1 H6_1 0.9500 . ?
C7_1 C8_1 1.362(5) . ?
C7_1 H7_1 0.9500 . ?
C8_1 C9_1 1.365(4) . ?
C8_1 H8_1 0.9500 . ?
C9_1 C10_1 1.367(4) . ?
C9_1 H9_1 0.9500 . ?
C10_1 H10_1 0.9500 . ?
Mg1_2 N1_2 2.2539(19) 2_446 ?
Mg1_2 N1_2 2.2539(19) . ?
Mg1_2 N2_2 2.2908(19) 2_446 ?
Mg1_2 N2_2 2.2908(19) . ?
Mg1_2 Cl1_2 2.4620(5) 2_446 ?
Mg1_2 Cl1_2 2.4620(5) . ?
N1_2 C1_2 1.332(3) . ?
N1_2 C5_2 1.341(3) . ?
N2_2 C6_2 1.317(4) . ?
N2_2 C10_2 1.318(3) . ?
C1_2 C2_2 1.379(4) . ?
C1_2 H1_2 0.9500 . ?
C2_2 C3_2 1.370(5) . ?
C2_2 H2_2 0.9500 . ?
C3_2 C4_2 1.365(5) . ?
C3_2 H3_2 0.9500 . ?
C4_2 C5_2 1.374(4) . ?
C4_2 H4_2 0.9500 . ?
C5_2 H5_2 0.9500 . ?
C6_2 C7_2 1.388(5) . ?
C6_2 H6_2 0.9500 . ?
C7_2 C8_2 1.346(6) . ?
C7_2 H7_2 0.9500 . ?
C8_2 C9_2 1.319(5) . ?
C8_2 H8_2 0.9500 . ?
C9_2 C10_2 1.371(4) . ?
C9_2 H9_2 0.9500 . ?
C10_2 H10_2 0.9500 . ?
